data_7104150
loop_
_publ_author_name
'Au-Yeung, Ho Yu'
'Pengo, Paolo'
'Panto\,s, G Dan'
'Otto, Sijbren'
'Sanders, Jeremy K M'

_publ_section_title
;
 Templated amplification of a naphthalenediimide-based receptor from a
 donor-acceptor dynamic combinatorial library in water.
;
_journal_issue 4
_journal_name_full 'Chemical communications (Cambridge, England)'
_journal_page_first 419
_journal_page_last 421
_journal_paper_doi 10.1039/b816979a
_journal_volume 34
_journal_year 2009
_chemical_formula_moiety 'C24 H38 N4 O4, C18 H8 N2 O8, 6(H2 O)'
_chemical_formula_sum 'C42 H58 N6 O18'
_chemical_formula_weight 934.94
_chemical_name_systematic
;
?
;
_space_group_IT_number 2
_symmetry_cell_setting triclinic
_symmetry_space_group_name_Hall '-P 1'
_symmetry_space_group_name_H-M 'P -1'
_atom_sites_solution_hydrogens geom
_atom_sites_solution_primary direct
_atom_sites_solution_secondary difmap
_audit_creation_method SHELXL-97
_cell_angle_alpha 85.201(1)
_cell_angle_beta 75.792(1)
_cell_angle_gamma 83.444(1)
_cell_formula_units_Z 1
_cell_length_a 8.3691(1)
_cell_length_b 8.4678(2)
_cell_length_c 15.9082(3)
_cell_measurement_reflns_used 12198
_cell_measurement_temperature 180(2)
_cell_measurement_theta_max 34.97
_cell_measurement_theta_min 1.02
_cell_volume 1083.94(4)
_computing_cell_refinement 'HKL Scalepack (Otwinowski & Minor 1997)'
_computing_data_collection 'Collect (Nonius B.V. 1998)'
_computing_data_reduction
;
HKL Denzo and Scalepack (Otwinowski & Minor 1997)
;
_computing_publication_material 'SHELXL-97 (Sheldrick 1997)'
_computing_structure_refinement 'SHELXL-97 (Sheldrick 1997)'
_computing_structure_solution 'SIR-92 (Altomare et al. 1994)'
_diffrn_ambient_temperature 180(2)
_diffrn_measured_fraction_theta_full 0.970
_diffrn_measured_fraction_theta_max 0.970
_diffrn_measurement_device_type 'Nonius Kappa CCD'
_diffrn_measurement_method 'Thin slice \w and \f scans'
_diffrn_radiation_source 'fine-focus sealed tube'
_diffrn_radiation_type MoK\a
_diffrn_radiation_wavelength 0.71073
_diffrn_reflns_av_R_equivalents 0.0763
_diffrn_reflns_av_sigmaI/netI 0.0587
_diffrn_reflns_limit_h_max 13
_diffrn_reflns_limit_h_min -12
_diffrn_reflns_limit_k_max 13
_diffrn_reflns_limit_k_min -13
_diffrn_reflns_limit_l_max 25
_diffrn_reflns_limit_l_min -24
_diffrn_reflns_number 17034
_diffrn_reflns_theta_full 34.96
_diffrn_reflns_theta_max 34.96
_diffrn_reflns_theta_min 3.67
_exptl_absorpt_coefficient_mu 0.113
_exptl_absorpt_correction_T_max 0.998
_exptl_absorpt_correction_T_min 0.522
_exptl_absorpt_correction_type multi-scan
_exptl_absorpt_process_details
;
multi-scan from symmetry-related measurements
Sortav (Blessing 1995)
;
_exptl_crystal_density_diffrn 1.432
_exptl_crystal_density_method 'not measured'
_exptl_crystal_description block
_exptl_crystal_F_000 496
_exptl_crystal_size_max 0.46
_exptl_crystal_size_mid 0.18
_exptl_crystal_size_min 0.16
_refine_diff_density_max 0.478
_refine_diff_density_min -0.334
_refine_diff_density_rms 0.064
_refine_ls_extinction_method none
_refine_ls_goodness_of_fit_ref 1.033
_refine_ls_hydrogen_treatment mixed
_refine_ls_matrix_type full
_refine_ls_number_parameters 321
_refine_ls_number_reflns 9240
_refine_ls_number_restraints 9
_refine_ls_restrained_S_all 1.033
_refine_ls_R_factor_all 0.0744
_refine_ls_R_factor_gt 0.0583
_refine_ls_shift/su_max 0.001
_refine_ls_shift/su_mean 0.000
_refine_ls_structure_factor_coef Fsqd
_refine_ls_weighting_details 'calc w=1/[\s^2^(Fo^2^)+(0.0692P)^2^+0.4259P] where P=(Fo^2^+2Fc^2^)/3'
_refine_ls_weighting_scheme calc
_refine_ls_wR_factor_gt 0.1470
_refine_ls_wR_factor_ref 0.1618
_reflns_number_gt 7435
_reflns_number_total 9240
_reflns_threshold_expression >2sigma(I)
_cod_data_source_file b816979a.txt
_cod_data_source_block js0802
_cod_original_sg_symbol_H-M P-1
_cod_database_code 7104150

loop_
_symmetry_equiv_pos_as_xyz
'x, y, z'
'-x, -y, -z'

loop_
_atom_site_label
_atom_site_type_symbol
_atom_site_fract_x
_atom_site_fract_y
_atom_site_fract_z
_atom_site_U_iso_or_equiv
_atom_site_adp_type
_atom_site_occupancy
_atom_site_symmetry_multiplicity
_atom_site_calc_flag
_atom_site_refinement_flags
_atom_site_disorder_assembly
_atom_site_disorder_group
O1 O 0.97375(11) 0.29410(11) 0.86059(6) 0.02570(17) Uani 1 1 d . . .
N1 N 0.90278(13) 0.25786(12) 0.70984(7) 0.02324(18) Uani 1 1 d . . .
H1 H 0.8487 0.3266 0.7479 0.028 Uiso 1 1 calc R . .
C1 C 1.01593(13) 0.32080(13) 0.93584(7) 0.02071(18) Uani 1 1 d . . .
O2 O 1.07554(14) 0.02974(12) 0.68922(7) 0.0355(2) Uani 1 1 d . . .
N2 N 0.64766(12) 0.09393(11) 0.61904(6) 0.02189(17) Uani 1 1 d . . .
C2 C 1.09120(15) 0.20576(14) 0.98368(8) 0.0244(2) Uani 1 1 d . . .
H2 H 1.1146 0.0994 0.9661 0.029 Uiso 1 1 calc R . .
C3 C 1.13342(14) 0.24759(14) 1.05942(8) 0.0238(2) Uani 1 1 d . . .
H3 H 1.1849 0.1678 1.0924 0.029 Uiso 1 1 calc R . .
C4 C 1.10205(13) 0.39964(14) 1.08622(7) 0.02130(18) Uani 1 1 d . . .
H4 H 1.1331 0.4253 1.1366 0.026 Uiso 1 1 calc R . .
C5 C 0.97749(12) 0.48093(13) 0.96198(6) 0.01866(17) Uani 1 1 d . . .
C6 C 1.04254(15) 0.14752(14) 0.82245(8) 0.0251(2) Uani 1 1 d . . .
H6A H 0.9944 0.0580 0.8607 0.030 Uiso 1 1 calc R . .
H6B H 1.1636 0.1349 0.8171 0.030 Uiso 1 1 calc R . .
C7 C 1.00851(14) 0.14193(14) 0.73378(8) 0.0236(2) Uani 1 1 d . . .
C8 C 0.87506(15) 0.27294(14) 0.62266(7) 0.0243(2) Uani 1 1 d . . .
H8A H 0.9480 0.1891 0.5881 0.029 Uiso 1 1 calc R . .
H8B H 0.9082 0.3773 0.5952 0.029 Uiso 1 1 calc R . .
C9 C 0.69756(15) 0.25998(13) 0.61848(8) 0.02264(19) Uani 1 1 d . . .
H9A H 0.6228 0.3134 0.6685 0.027 Uiso 1 1 calc R . .
H9B H 0.6788 0.3198 0.5650 0.027 Uiso 1 1 calc R . .
C10 C 0.46866(19) 0.1096(2) 0.61626(14) 0.0442(4) Uani 1 1 d . . .
H10A H 0.4323 0.0035 0.6166 0.066 Uiso 1 1 calc R . .
H10B H 0.4548 0.1716 0.5632 0.066 Uiso 1 1 calc R . .
H10C H 0.4020 0.1640 0.6671 0.066 Uiso 1 1 calc R . .
C11 C 0.7475(2) 0.01145(16) 0.54100(9) 0.0333(3) Uani 1 1 d . . .
H11A H 0.7021 -0.0889 0.5377 0.050 Uiso 1 1 calc R . .
H11B H 0.8627 -0.0106 0.5455 0.050 Uiso 1 1 calc R . .
H11C H 0.7431 0.0797 0.4886 0.050 Uiso 1 1 calc R . .
C12 C 0.66690(19) -0.00512(16) 0.69900(9) 0.0321(3) Uani 1 1 d . . .
H12A H 0.6208 -0.1068 0.7000 0.048 Uiso 1 1 calc R . .
H12B H 0.6078 0.0516 0.7506 0.048 Uiso 1 1 calc R . .
H12C H 0.7847 -0.0250 0.6988 0.048 Uiso 1 1 calc R . .
N3 N 0.32782(11) 0.60803(12) 0.81902(6) 0.02028(16) Uani 1 1 d . . .
O3 O 0.31039(14) 0.86918(11) 0.84850(7) 0.0336(2) Uani 1 1 d . . .
O4 O 0.36943(12) 0.35073(11) 0.78298(6) 0.02737(18) Uani 1 1 d . . .
O5 O 0.51510(11) 0.65302(13) 0.65053(6) 0.02873(19) Uani 1 1 d . . .
O6 O 0.29873(11) 0.63851(13) 0.59428(6) 0.02883(19) Uani 1 1 d . . .
C13 C 0.38363(13) 0.44876(13) 0.83222(7) 0.01984(18) Uani 1 1 d . . .
C14 C 0.45867(13) 0.40442(12) 0.90713(6) 0.01860(17) Uani 1 1 d . . .
C15 C 0.46787(12) 0.52199(12) 0.96292(6) 0.01665(16) Uani 1 1 d . . .
C16 C 0.41281(13) 0.68260(12) 0.94655(6) 0.01836(17) Uani 1 1 d . . .
C17 C 0.34710(13) 0.73043(13) 0.86863(7) 0.02107(18) Uani 1 1 d . . .
C18 C 0.42062(15) 0.79563(13) 1.00286(7) 0.0232(2) Uani 1 1 d . . .
H18 H 0.3817 0.9035 0.9921 0.028 Uiso 1 1 calc R . .
C19 C 0.48574(15) 0.75238(13) 1.07613(7) 0.0236(2) Uani 1 1 d . . .
H19 H 0.4915 0.8312 1.1141 0.028 Uiso 1 1 calc R . .
C20 C 0.24636(13) 0.64736(15) 0.74701(7) 0.0229(2) Uani 1 1 d . . .
H20A H 0.1862 0.7549 0.7541 0.028 Uiso 1 1 calc R . .
H20B H 0.1635 0.5710 0.7506 0.028 Uiso 1 1 calc R . .
C21 C 0.36437(13) 0.64417(13) 0.65681(7) 0.01932(17) Uani 1 1 d . . .
O1W O 0.74017(13) 0.57926(13) 0.74928(7) 0.0315(2) Uani 1 1 d D . .
H11W H 0.652(2) 0.596(3) 0.7249(15) 0.056(3) Uiso 1 1 d D . .
H12W H 0.824(2) 0.624(3) 0.7105(14) 0.056(3) Uiso 1 1 d D . .
O2W O 0.75736(12) 0.61768(13) 0.49930(7) 0.03116(19) Uani 1 1 d D . .
H21W H 0.672(3) 0.623(3) 0.5466(13) 0.056(3) Uiso 1 1 d D . .
H22W H 0.738(3) 0.555(3) 0.4622(13) 0.056(3) Uiso 1 1 d D . .
O3W O 0.96390(13) 0.70219(14) 0.60654(8) 0.0366(2) Uani 1 1 d D . .
H31W H 0.935(3) 0.662(3) 0.5621(14) 0.056(3) Uiso 1 1 d D . .
H32W H 1.072(2) 0.680(3) 0.6020(15) 0.056(3) Uiso 1 1 d D . .

loop_
_atom_site_aniso_label
_atom_site_aniso_U_11
_atom_site_aniso_U_22
_atom_site_aniso_U_33
_atom_site_aniso_U_23
_atom_site_aniso_U_13
_atom_site_aniso_U_12
O1 0.0280(4) 0.0281(4) 0.0253(4) -0.0083(3) -0.0155(3) 0.0042(3)
N1 0.0259(4) 0.0238(4) 0.0232(4) -0.0062(3) -0.0116(3) 0.0002(3)
C1 0.0185(4) 0.0259(5) 0.0197(4) -0.0026(3) -0.0082(3) -0.0018(3)
O2 0.0391(5) 0.0323(5) 0.0400(5) -0.0166(4) -0.0197(4) 0.0091(4)
N2 0.0238(4) 0.0206(4) 0.0243(4) -0.0047(3) -0.0112(3) -0.0005(3)
C2 0.0265(5) 0.0246(5) 0.0254(5) -0.0009(4) -0.0127(4) -0.0020(4)
C3 0.0246(5) 0.0263(5) 0.0228(5) 0.0022(4) -0.0114(4) -0.0022(4)
C4 0.0190(4) 0.0286(5) 0.0178(4) 0.0003(4) -0.0078(3) -0.0020(3)
C5 0.0150(4) 0.0255(4) 0.0166(4) -0.0014(3) -0.0055(3) -0.0028(3)
C6 0.0289(5) 0.0223(5) 0.0287(5) -0.0052(4) -0.0155(4) 0.0001(4)
C7 0.0237(5) 0.0235(5) 0.0276(5) -0.0053(4) -0.0122(4) -0.0027(4)
C8 0.0285(5) 0.0258(5) 0.0214(4) -0.0014(4) -0.0098(4) -0.0063(4)
C9 0.0280(5) 0.0178(4) 0.0254(5) -0.0038(3) -0.0133(4) 0.0015(3)
C10 0.0270(6) 0.0454(8) 0.0698(11) -0.0180(8) -0.0272(7) 0.0011(5)
C11 0.0459(7) 0.0263(5) 0.0284(6) -0.0114(4) -0.0084(5) -0.0003(5)
C12 0.0436(7) 0.0293(6) 0.0279(6) 0.0052(4) -0.0144(5) -0.0137(5)
N3 0.0201(4) 0.0265(4) 0.0152(3) -0.0007(3) -0.0070(3) -0.0005(3)
O3 0.0473(6) 0.0249(4) 0.0321(5) 0.0006(3) -0.0216(4) 0.0070(4)
O4 0.0354(4) 0.0299(4) 0.0210(4) -0.0039(3) -0.0118(3) -0.0074(3)
O5 0.0183(3) 0.0472(5) 0.0220(4) -0.0006(3) -0.0064(3) -0.0059(3)
O6 0.0247(4) 0.0457(5) 0.0189(4) -0.0049(3) -0.0109(3) -0.0005(3)
C13 0.0204(4) 0.0245(4) 0.0155(4) -0.0002(3) -0.0052(3) -0.0043(3)
C14 0.0212(4) 0.0200(4) 0.0154(4) -0.0012(3) -0.0055(3) -0.0027(3)
C15 0.0178(4) 0.0180(4) 0.0145(4) -0.0002(3) -0.0045(3) -0.0018(3)
C16 0.0199(4) 0.0194(4) 0.0163(4) -0.0002(3) -0.0061(3) -0.0009(3)
C17 0.0219(4) 0.0240(5) 0.0175(4) 0.0000(3) -0.0070(3) 0.0011(3)
C18 0.0308(5) 0.0180(4) 0.0223(5) -0.0016(3) -0.0103(4) 0.0009(4)
C19 0.0320(5) 0.0205(4) 0.0206(4) -0.0033(3) -0.0101(4) -0.0013(4)
C20 0.0175(4) 0.0357(6) 0.0166(4) -0.0003(4) -0.0075(3) -0.0002(4)
C21 0.0198(4) 0.0226(4) 0.0166(4) -0.0009(3) -0.0074(3) -0.0001(3)
O1W 0.0329(5) 0.0357(5) 0.0295(4) 0.0022(4) -0.0168(4) -0.0001(4)
O2W 0.0283(4) 0.0346(5) 0.0306(5) -0.0054(4) -0.0040(3) -0.0070(4)
O3W 0.0245(4) 0.0462(6) 0.0413(6) -0.0099(5) -0.0113(4) -0.0001(4)

loop_
_atom_type_symbol
_atom_type_description
_atom_type_scat_dispersion_real
_atom_type_scat_dispersion_imag
_atom_type_scat_source
C C 0.0033 0.0016 'International Tables Vol C Tables 4.2.6.8 and 6.1.1.4'
H H 0.0000 0.0000 'International Tables Vol C Tables 4.2.6.8 and 6.1.1.4'
N N 0.0061 0.0033 'International Tables Vol C Tables 4.2.6.8 and 6.1.1.4'
O O 0.0106 0.0060 'International Tables Vol C Tables 4.2.6.8 and 6.1.1.4'

loop_
_geom_angle_atom_site_label_1
_geom_angle_atom_site_label_2
_geom_angle_atom_site_label_3
_geom_angle
_geom_angle_site_symmetry_1
_geom_angle_site_symmetry_3
_geom_angle_publ_flag
C1 O1 C6 116.05(9) . . ?
C7 N1 C8 121.73(10) . . ?
C7 N1 H1 119.1 . . ?
C8 N1 H1 119.1 . . ?
O1 C1 C2 124.08(10) . . ?
O1 C1 C5 114.81(9) . . ?
C2 C1 C5 121.11(10) . . ?
C11 N2 C12 109.00(10) . . ?
C11 N2 C10 108.77(11) . . ?
C12 N2 C10 108.58(12) . . ?
C11 N2 C9 110.67(10) . . ?
C12 N2 C9 112.29(9) . . ?
C10 N2 C9 107.44(10) . . ?
C1 C2 C3 119.35(11) . . ?
C1 C2 H2 120.3 . . ?
C3 C2 H2 120.3 . . ?
C4 C3 C2 121.76(10) . . ?
C4 C3 H3 119.1 . . ?
C2 C3 H3 119.1 . . ?
C3 C4 C5 119.44(10) . 2_767 ?
C3 C4 H4 120.3 . . ?
C5 C4 H4 120.3 2_767 . ?
C4 C5 C5 120.26(12) 2_767 2_767 ?
C4 C5 C1 121.67(9) 2_767 . ?
C5 C5 C1 118.07(12) 2_767 . ?
O1 C6 C7 111.22(9) . . ?
O1 C6 H6A 109.4 . . ?
C7 C6 H6A 109.4 . . ?
O1 C6 H6B 109.4 . . ?
C7 C6 H6B 109.4 . . ?
H6A C6 H6B 108.0 . . ?
O2 C7 N1 124.15(11) . . ?
O2 C7 C6 118.34(11) . . ?
N1 C7 C6 117.47(10) . . ?
N1 C8 C9 114.75(10) . . ?
N1 C8 H8A 108.6 . . ?
C9 C8 H8A 108.6 . . ?
N1 C8 H8B 108.6 . . ?
C9 C8 H8B 108.6 . . ?
H8A C8 H8B 107.6 . . ?
N2 C9 C8 116.63(9) . . ?
N2 C9 H9A 108.1 . . ?
C8 C9 H9A 108.1 . . ?
N2 C9 H9B 108.1 . . ?
C8 C9 H9B 108.1 . . ?
H9A C9 H9B 107.3 . . ?
N2 C10 H10A 109.5 . . ?
N2 C10 H10B 109.5 . . ?
H10A C10 H10B 109.5 . . ?
N2 C10 H10C 109.5 . . ?
H10A C10 H10C 109.5 . . ?
H10B C10 H10C 109.5 . . ?
N2 C11 H11A 109.5 . . ?
N2 C11 H11B 109.5 . . ?
H11A C11 H11B 109.5 . . ?
N2 C11 H11C 109.5 . . ?
H11A C11 H11C 109.5 . . ?
H11B C11 H11C 109.5 . . ?
N2 C12 H12A 109.5 . . ?
N2 C12 H12B 109.5 . . ?
H12A C12 H12B 109.5 . . ?
N2 C12 H12C 109.5 . . ?
H12A C12 H12C 109.5 . . ?
H12B C12 H12C 109.5 . . ?
C13 N3 C17 124.30(9) . . ?
C13 N3 C20 116.65(9) . . ?
C17 N3 C20 119.05(9) . . ?
O4 C13 N3 120.03(10) . . ?
O4 C13 C14 122.19(10) . . ?
N3 C13 C14 117.78(9) . . ?
C19 C14 C15 120.17(9) 2_667 . ?
C19 C14 C13 120.18(9) 2_667 . ?
C15 C14 C13 119.61(9) . . ?
C14 C15 C16 120.95(9) . . ?
C14 C15 C15 119.56(11) . 2_667 ?
C16 C15 C15 119.49(11) . 2_667 ?
C18 C16 C15 119.99(9) . . ?
C18 C16 C17 120.00(9) . . ?
C15 C16 C17 120.00(9) . . ?
O3 C17 N3 121.04(10) . . ?
O3 C17 C16 122.04(10) . . ?
N3 C17 C16 116.92(9) . . ?
C16 C18 C19 120.59(10) . . ?
C16 C18 H18 119.7 . . ?
C19 C18 H18 119.7 . . ?
C14 C19 C18 120.19(10) 2_667 . ?
C14 C19 H19 119.9 2_667 . ?
C18 C19 H19 119.9 . . ?
N3 C20 C21 114.35(9) . . ?
N3 C20 H20A 108.7 . . ?
C21 C20 H20A 108.7 . . ?
N3 C20 H20B 108.7 . . ?
C21 C20 H20B 108.7 . . ?
H20A C20 H20B 107.6 . . ?
O5 C21 O6 125.37(10) . . ?
O5 C21 C20 118.55(9) . . ?
O6 C21 C20 116.03(9) . . ?
H11W O1W H12W 105.5(18) . . ?
H21W O2W H22W 110.2(18) . . ?
H31W O3W H32W 109.9(18) . . ?

loop_
_geom_bond_atom_site_label_1
_geom_bond_atom_site_label_2
_geom_bond_distance
_geom_bond_site_symmetry_2
_geom_bond_publ_flag
O1 C1 1.3711(13) . ?
O1 C6 1.4253(14) . ?
N1 C7 1.3403(15) . ?
N1 C8 1.4543(15) . ?
N1 H1 0.8800 . ?
C1 C2 1.3770(15) . ?
C1 C5 1.4297(16) . ?
O2 C7 1.2311(15) . ?
N2 C11 1.4932(16) . ?
N2 C12 1.4961(16) . ?
N2 C10 1.5000(17) . ?
N2 C9 1.5105(15) . ?
C2 C3 1.4182(16) . ?
C2 H2 0.9500 . ?
C3 C4 1.3668(17) . ?
C3 H3 0.9500 . ?
C4 C5 1.4217(15) 2_767 ?
C4 H4 0.9500 . ?
C5 C4 1.4217(15) 2_767 ?
C5 C5 1.423(2) 2_767 ?
C6 C7 1.5114(16) . ?
C6 H6A 0.9900 . ?
C6 H6B 0.9900 . ?
C8 C9 1.5199(16) . ?
C8 H8A 0.9900 . ?
C8 H8B 0.9900 . ?
C9 H9A 0.9900 . ?
C9 H9B 0.9900 . ?
C10 H10A 0.9800 . ?
C10 H10B 0.9800 . ?
C10 H10C 0.9800 . ?
C11 H11A 0.9800 . ?
C11 H11B 0.9800 . ?
C11 H11C 0.9800 . ?
C12 H12A 0.9800 . ?
C12 H12B 0.9800 . ?
C12 H12C 0.9800 . ?
N3 C13 1.3921(15) . ?
N3 C17 1.4002(15) . ?
N3 C20 1.4682(13) . ?
O3 C17 1.2167(14) . ?
O4 C13 1.2223(13) . ?
O5 C21 1.2512(13) . ?
O6 C21 1.2553(12) . ?
C13 C14 1.4812(14) . ?
C14 C19 1.3823(15) 2_667 ?
C14 C15 1.4085(14) . ?
C15 C16 1.4094(14) . ?
C15 C15 1.4185(19) 2_667 ?
C16 C18 1.3818(15) . ?
C16 C17 1.4841(14) . ?
C18 C19 1.4087(16) . ?
C18 H18 0.9500 . ?
C19 C14 1.3823(15) 2_667 ?
C19 H19 0.9500 . ?
C20 C21 1.5297(15) . ?
C20 H20A 0.9900 . ?
C20 H20B 0.9900 . ?
O1W H11W 0.906(18) . ?
O1W H12W 0.905(17) . ?
O2W H21W 0.901(17) . ?
O2W H22W 0.880(17) . ?
O3W H31W 0.904(17) . ?
O3W H32W 0.893(17) . ?

loop_
_geom_torsion_atom_site_label_1
_geom_torsion_atom_site_label_2
_geom_torsion_atom_site_label_3
_geom_torsion_atom_site_label_4
_geom_torsion
_geom_torsion_site_symmetry_1
_geom_torsion_site_symmetry_2
_geom_torsion_site_symmetry_3
_geom_torsion_site_symmetry_4
_geom_torsion_publ_flag
C6 O1 C1 C2 -12.84(16) . . . . ?
C6 O1 C1 C5 166.46(10) . . . . ?
O1 C1 C2 C3 178.32(11) . . . . ?
C5 C1 C2 C3 -0.94(17) . . . . ?
C1 C2 C3 C4 -0.29(18) . . . . ?
C2 C3 C4 C5 1.08(17) . . . 2_767 ?
O1 C1 C5 C4 1.46(15) . . . 2_767 ?
C2 C1 C5 C4 -179.21(11) . . . 2_767 ?
O1 C1 C5 C5 -178.00(11) . . . 2_767 ?
C2 C1 C5 C5 1.33(18) . . . 2_767 ?
C1 O1 C6 C7 -171.62(10) . . . . ?
C8 N1 C7 O2 -8.65(19) . . . . ?
C8 N1 C7 C6 173.40(10) . . . . ?
O1 C6 C7 O2 172.38(12) . . . . ?
O1 C6 C7 N1 -9.55(15) . . . . ?
C7 N1 C8 C9 119.70(12) . . . . ?
C11 N2 C9 C8 -62.44(13) . . . . ?
C12 N2 C9 C8 59.61(14) . . . . ?
C10 N2 C9 C8 178.94(12) . . . . ?
N1 C8 C9 N2 -84.49(13) . . . . ?
C17 N3 C13 O4 -176.13(10) . . . . ?
C20 N3 C13 O4 2.79(15) . . . . ?
C17 N3 C13 C14 4.09(15) . . . . ?
C20 N3 C13 C14 -176.98(9) . . . . ?
O4 C13 C14 C19 -0.57(17) . . . 2_667 ?
N3 C13 C14 C19 179.20(10) . . . 2_667 ?
O4 C13 C14 C15 -178.39(10) . . . . ?
N3 C13 C14 C15 1.37(15) . . . . ?
C19 C14 C15 C16 179.58(10) 2_667 . . . ?
C13 C14 C15 C16 -2.60(15) . . . . ?
C19 C14 C15 C15 -0.98(18) 2_667 . . 2_667 ?
C13 C14 C15 C15 176.85(11) . . . 2_667 ?
C14 C15 C16 C18 179.01(10) . . . . ?
C15 C15 C16 C18 -0.44(18) 2_667 . . . ?
C14 C15 C16 C17 -1.25(15) . . . . ?
C15 C15 C16 C17 179.30(11) 2_667 . . . ?
C13 N3 C17 O3 172.63(11) . . . . ?
C20 N3 C17 O3 -6.27(16) . . . . ?
C13 N3 C17 C16 -7.79(15) . . . . ?
C20 N3 C17 C16 173.31(9) . . . . ?
C18 C16 C17 O3 5.56(18) . . . . ?
C15 C16 C17 O3 -174.18(11) . . . . ?
C18 C16 C17 N3 -174.02(10) . . . . ?
C15 C16 C17 N3 6.24(15) . . . . ?
C15 C16 C18 C19 1.00(17) . . . . ?
C17 C16 C18 C19 -178.74(11) . . . . ?
C16 C18 C19 C14 -0.57(18) . . . 2_667 ?
C13 N3 C20 C21 -73.77(13) . . . . ?
C17 N3 C20 C21 105.21(12) . . . . ?
N3 C20 C21 O5 -19.19(16) . . . . ?
N3 C20 C21 O6 163.31(10) . . . . ?
